data_9000645
loop_
_publ_author_name
'Mazzi, F.'
'Galli, E.'

_publ_section_title
;
 Is each analcime different?
 ANA 4
;
_journal_name_full 'American Mineralogist'
_journal_page_first 448
_journal_page_last 460
_journal_volume 63
_journal_year 1978
_chemical_formula_sum 'Al1.64 H4 Na2.03 O14 Si4.36'
_chemical_name_mineral Analcime
_space_group_IT_number 73
_symmetry_space_group_name_Hall '-I 2b 2c'
_symmetry_space_group_name_H-M 'I b c a'
_cell_angle_alpha 90
_cell_angle_beta 90
_cell_angle_gamma 90
_cell_formula_units_Z 8
_cell_length_a 13.733
_cell_length_b 13.729
_cell_length_c 13.712
_cell_volume 2585.265
_exptl_crystal_density_diffrn 2.251
_cod_original_formula_sum 'Al1.64 Si4.36 Na2.03 O14 H.668'
_cod_database_code 9000645

loop_
_symmetry_equiv_pos_as_xyz
x,y,z
1/2+x,1/2+y,1/2+z
x,1/2-y,1/2+z
1/2+x,-y,+z
-x,1/2+y,1/2-z
1/2-x,+y,-z
-x,y,1/2+z
1/2-x,1/2+y,+z
x,-y,1/2-z
1/2+x,1/2-y,-z
x,1/2+y,-z
1/2+x,+y,1/2-z
-x,1/2-y,z
1/2-x,-y,1/2+z
-x,-y,-z
1/2-x,1/2-y,1/2-z

loop_
_atom_site_label
_atom_site_type_symbol
_atom_site_fract_x
_atom_site_fract_y
_atom_site_fract_z
_atom_site_occupancy
_atom_site_U_iso_or_equiv
_atom_site_attached_hydrogens
Al11 Al 0.12560 0.16240 0.41220 0.44000 0.01102 .
Si11 Si 0.12560 0.16240 0.41220 0.56000 0.01102 .
Al12 Al 0.41240 0.12430 0.16230 0.38000 0.01102 .
Si12 Si 0.41240 0.12430 0.16230 0.62000 0.01102 .
Si2 Si 0.16250 0.41230 0.12520 1.00000 0.01115 .
Na11 Na 0.12470 0.00000 0.25000 0.77000 0.03635 .
Na12 Na 0.25000 0.12520 0.00000 0.74000 0.03686 .
Na2 Na 0.00000 0.25000 0.12500 0.52000 0.03230 .
O11 O 0.10480 0.36760 0.21890 1.00000 0.02824 .
O12 O 0.38240 0.14520 0.46860 1.00000 0.02824 .
O21 O 0.22070 0.10400 0.36410 1.00000 0.02761 .
O22 O 0.14580 0.47040 0.38510 1.00000 0.02824 .
O31 O 0.36500 0.21890 0.10430 1.00000 0.02748 .
O32 O 0.46910 0.38530 0.14590 1.00000 0.02710 .
Wat O 0.12360 0.12680 0.12520 1.00000 0.07624 2

_database_code_amcsd 0000657
